data_2311601
loop_
_publ_author_name
'Sheshadri, S. N.'
'Chidan Kumar, C. S.'
'Naveen, S.'
'Veeraiah, M. K.'
'Raghava Reddy, Kakarla'
'Warad, Ismail'

_publ_section_title
;
 Crystal structure and Hirshfeld surface analysis of
 2-(4-nitro-phen-yl)-2-oxoethyl 2-chloro-benzoate.
;
_journal_coeditor_code SU5521
_journal_issue 'Pt 11'
_journal_name_full 'Acta crystallographica. Section E, Crystallographic communications'
_journal_page_first 1792
_journal_page_last 1796
_journal_paper_doi 10.1107/S2056989019014336
_journal_volume 75
_journal_year 2019
_chemical_compound_source 'see text'
_chemical_formula_iupac 'C15 H10 Cl N O5'
_chemical_formula_moiety 'C15 H10 Cl N O5'
_chemical_formula_sum 'C15 H10 Cl N O5'
_chemical_formula_weight 319.69
_chemical_name_systematic
;
2-(4-Nitrophenyl)-2-oxoethyl 2-chlorobenzoate
;
_space_group_IT_number 14
_space_group_name_Hall '-P 2ybc'
_space_group_name_H-M_alt 'P 1 21/c 1'
_symmetry_cell_setting monoclinic
_symmetry_space_group_name_Hall '-P 2ybc'
_symmetry_space_group_name_H-M 'P 1 21/c 1'
_atom_sites_solution_hydrogens geom
_cell_angle_alpha 90
_cell_angle_beta 99.947(2)
_cell_angle_gamma 90
_cell_formula_units_Z 4
_cell_length_a 12.6646(18)
_cell_length_b 12.4099(18)
_cell_length_c 9.0902(13)
_cell_measurement_reflns_used 6264
_cell_measurement_temperature 294
_cell_measurement_theta_max 27.46
_cell_measurement_theta_min 2.31
_cell_volume 1407.2(3)
_computing_cell_refinement
;
SAINT (Bruker, 2012)
;
_computing_data_collection
;
APEX2 (Bruker, 2012)
;
_computing_data_reduction
;
SAINT (Bruker, 2012)
;
_computing_molecular_graphics
;
Mercury (Macrae <i>et al.</i>, 2008)
;
_computing_publication_material
;
SHELXL97 (Sheldrick, 2008), PLATON (Spek, 2009)
and publCIF (Westrip, 2010)
;
_computing_structure_refinement
;
SHELXL97 (Sheldrick, 2008)
;
_computing_structure_solution
;
SHELXS97 (Sheldrick, 2008)
;
_diffrn_ambient_temperature 294
_diffrn_detector_area_resol_mean 18.4
_diffrn_measured_fraction_theta_full 1.000
_diffrn_measured_fraction_theta_max 0.997
_diffrn_measurement_device_type
;
Bruker APEXII DUO CCD area-detector
;
_diffrn_measurement_method '\f and \w scans'
_diffrn_radiation_monochromator graphite
_diffrn_radiation_probe x-ray
_diffrn_radiation_source 'Rotating Anode'
_diffrn_radiation_type MoK\a
_diffrn_radiation_wavelength 0.71073
_diffrn_reflns_av_R_equivalents 0.0581
_diffrn_reflns_av_sigmaI/netI 0.0340
_diffrn_reflns_limit_h_max 17
_diffrn_reflns_limit_h_min -17
_diffrn_reflns_limit_k_max 17
_diffrn_reflns_limit_k_min -17
_diffrn_reflns_limit_l_max 12
_diffrn_reflns_limit_l_min -12
_diffrn_reflns_number 36449
_diffrn_reflns_reduction_process
;
;
_diffrn_reflns_theta_full 25.24
_diffrn_reflns_theta_max 30.07
_diffrn_reflns_theta_min 1.63
_exptl_absorpt_coefficient_mu 0.295
_exptl_absorpt_correction_T_max 0.946
_exptl_absorpt_correction_T_min 0.796
_exptl_absorpt_correction_type multi-scan
_exptl_absorpt_process_details
;
(SADABS; Bruker, 2012)
;
_exptl_crystal_colour colourless
_exptl_crystal_density_diffrn 1.509
_exptl_crystal_density_method 'Not Measured'
_exptl_crystal_description block
_exptl_crystal_F_000 656
_exptl_crystal_size_max 0.553
_exptl_crystal_size_mid 0.257
_exptl_crystal_size_min 0.191
_refine_diff_density_max 0.264
_refine_diff_density_min -0.437
_refine_ls_extinction_method none
_refine_ls_goodness_of_fit_ref 1.056
_refine_ls_hydrogen_treatment constr
_refine_ls_matrix_type full
_refine_ls_number_parameters 199
_refine_ls_number_reflns 4122
_refine_ls_number_restraints 0
_refine_ls_restrained_S_all 1.056
_refine_ls_R_factor_all 0.1016
_refine_ls_R_factor_gt 0.0544
_refine_ls_shift/su_max 0.000
_refine_ls_shift/su_mean 0.000
_refine_ls_structure_factor_coef Fsqd
_refine_ls_weighting_details ' W=1/[\S^2^(FO^2^)+(0.0456P)^2^+0.8032P]  WHERE P=(FO^2^+2FC^2^)/3 '
_refine_ls_weighting_scheme calc
_refine_ls_wR_factor_gt 0.1136
_refine_ls_wR_factor_ref 0.1405
_reflns_number_gt 2586
_reflns_number_total 4122
_reflns_threshold_expression I>2\s(I)
_cod_data_source_file su5521sup1.cif
_cod_data_source_block I
_cod_original_sg_symbol_H-M 'P 21/c'
_cod_database_code 2311601

loop_
_symmetry_equiv_pos_site_id
_symmetry_equiv_pos_as_xyz
1 x,y,z
2 -x,1/2+y,1/2-z
3 -x,-y,-z
4 x,1/2-y,1/2+z

loop_
_atom_site_aniso_label
_atom_site_aniso_U_11
_atom_site_aniso_U_22
_atom_site_aniso_U_33
_atom_site_aniso_U_12
_atom_site_aniso_U_13
_atom_site_aniso_U_23
Cl1 0.0741(4) 0.0363(3) 0.1119(6) -0.0032(3) 0.0471(4) 0.0109(3)
O1 0.0529(9) 0.0353(7) 0.0540(9) 0.0031(6) 0.0285(7) 0.0035(6)
O2 0.0648(11) 0.0323(7) 0.0754(11) -0.0003(7) 0.0311(9) -0.0077(7)
O3 0.0755(12) 0.0382(8) 0.0983(14) 0.0158(8) 0.0524(11) 0.0190(8)
O4 0.165(3) 0.0587(13) 0.222(3) 0.0172(14) 0.149(3) -0.0060(16)
O5 0.1241(19) 0.0699(13) 0.144(2) -0.0058(13) 0.1036(18) 0.0043(13)
N1 0.0670(14) 0.0509(11) 0.0825(16) -0.0031(10) 0.0433(12) -0.0073(11)
C1 0.0436(11) 0.0268(8) 0.0437(11) -0.0021(7) 0.0095(9) -0.0019(8)
C2 0.0446(11) 0.0342(9) 0.0456(12) -0.0058(8) 0.0141(9) 0.0031(8)
C3 0.0444(12) 0.0394(10) 0.0504(13) -0.0019(9) 0.0214(10) -0.0037(9)
C4 0.0588(14) 0.0296(9) 0.0659(15) -0.0004(9) 0.0284(12) -0.0048(9)
C5 0.0554(13) 0.0288(9) 0.0591(14) -0.0051(9) 0.0268(11) -0.0009(9)
C6 0.0393(10) 0.0295(8) 0.0392(11) -0.0031(7) 0.0106(9) -0.0026(8)
C7 0.0412(11) 0.0320(9) 0.0383(11) -0.0015(8) 0.0105(9) -0.0013(8)
C8 0.0517(12) 0.0341(9) 0.0486(12) 0.0005(8) 0.0250(10) -0.0021(8)
C9 0.0428(11) 0.0322(9) 0.0458(12) -0.0011(8) 0.0149(9) 0.0010(8)
C10 0.0355(10) 0.0339(9) 0.0410(11) 0.0012(7) 0.0089(9) 0.0032(8)
C11 0.0409(11) 0.0368(9) 0.0491(12) -0.0001(8) 0.0149(9) 0.0046(9)
C12 0.0500(13) 0.0566(13) 0.0644(16) 0.0006(11) 0.0288(12) 0.0066(12)
C13 0.0540(14) 0.0560(14) 0.0790(18) 0.0104(11) 0.0336(14) -0.0026(13)
C14 0.0537(14) 0.0369(11) 0.0762(17) 0.0096(9) 0.0214(13) -0.0022(10)
C15 0.0456(12) 0.0343(10) 0.0553(13) 0.0018(8) 0.0150(10) 0.0030(9)

loop_
_atom_site_type_symbol
_atom_site_label
_atom_site_fract_x
_atom_site_fract_y
_atom_site_fract_z
_atom_site_U_iso_or_equiv
_atom_site_thermal_displace_type
_atom_site_calc_flag
_atom_site_refinement_flags
_atom_site_occupancy
Cl Cl1 0.13276(6) 0.19871(4) 0.64688(9) 0.0704(3) Uani d . 1.000
O O1 0.32241(12) 0.43016(11) 0.42430(17) 0.0451(5) Uani d . 1.000
O O2 0.44530(13) 0.57459(11) 0.32308(19) 0.0553(6) Uani d . 1.000
O O3 0.31616(15) 0.26717(12) 0.5238(2) 0.0662(7) Uani d . 1.000
O O4 0.8091(3) 0.28826(18) -0.0648(4) 0.1349(15) Uani d . 1.000
O O5 0.8233(2) 0.45298(17) -0.1127(3) 0.1031(10) Uani d . 1.000
N N1 0.78442(18) 0.38048(17) -0.0532(3) 0.0632(8) Uani d . 1.000
C C1 0.60280(16) 0.53537(15) 0.1467(2) 0.0378(6) Uani d . 1.000
C C2 0.68013(17) 0.51241(15) 0.0615(2) 0.0407(6) Uani d . 1.000
C C3 0.70239(17) 0.40590(16) 0.0379(2) 0.0432(7) Uani d . 1.000
C C4 0.65143(19) 0.32166(16) 0.0961(3) 0.0493(7) Uani d . 1.000
C C5 0.57408(18) 0.34589(15) 0.1802(3) 0.0458(7) Uani d . 1.000
C C6 0.54870(15) 0.45265(14) 0.2066(2) 0.0356(6) Uani d . 1.000
C C7 0.46407(16) 0.48220(15) 0.2957(2) 0.0367(6) Uani d . 1.000
C C8 0.40417(18) 0.38936(16) 0.3492(2) 0.0429(6) Uani d . 1.000
C C9 0.28099(17) 0.35666(15) 0.5069(2) 0.0394(6) Uani d . 1.000
C C10 0.19286(15) 0.40267(15) 0.5758(2) 0.0365(6) Uani d . 1.000
C C11 0.12673(17) 0.33809(16) 0.6478(2) 0.0414(6) Uani d . 1.000
C C12 0.05046(19) 0.3840(2) 0.7205(3) 0.0548(8) Uani d . 1.000
C C13 0.0388(2) 0.4942(2) 0.7222(3) 0.0604(9) Uani d . 1.000
C C14 0.10067(19) 0.55891(18) 0.6499(3) 0.0544(8) Uani d . 1.000
C C15 0.17715(17) 0.51397(16) 0.5769(3) 0.0443(7) Uani d . 1.000
H H1 0.58650 0.60680 0.16450 0.0450 Uiso c RU 1.000
H H2 0.71620 0.56730 0.02110 0.0490 Uiso c RU 1.000
H H4 0.66890 0.25050 0.07900 0.0590 Uiso c RU 1.000
H H5 0.53830 0.29040 0.21980 0.0550 Uiso c RU 1.000
H H8A 0.37220 0.34550 0.26490 0.0510 Uiso c RU 1.000
H H8B 0.45330 0.34460 0.41680 0.0510 Uiso c RU 1.000
H H12 0.00710 0.34040 0.76810 0.0660 Uiso c RU 1.000
H H13 -0.01150 0.52480 0.77300 0.0720 Uiso c RU 1.000
H H14 0.09130 0.63320 0.64990 0.0650 Uiso c RU 1.000
H H15 0.21870 0.55860 0.52770 0.0530 Uiso c RU 1.000

loop_
_atom_type_symbol
_atom_type_description
_atom_type_scat_dispersion_real
_atom_type_scat_dispersion_imag
_atom_type_scat_source
C C 0.0033 0.0016 ' International Tables Vol C Tables 4.2.6.8 and 6.1.1.4'
H H 0.0000 0.0000 ' International Tables Vol C Tables 4.2.6.8 and 6.1.1.4'
Cl Cl 0.1484 0.1585 ' International Tables Vol C Tables 4.2.6.8 and 6.1.1.4'
N N 0.0061 0.0033 ' International Tables Vol C Tables 4.2.6.8 and 6.1.1.4'
O O 0.0106 0.0060 ' International Tables Vol C Tables 4.2.6.8 and 6.1.1.4'

loop_
_geom_angle_atom_site_label_1
_geom_angle_atom_site_label_2
_geom_angle_atom_site_label_3
_geom_angle
_geom_angle_publ_flag
C8 O1 C9 114.31(15) no
O4 N1 O5 123.0(3) no
O4 N1 C3 118.4(3) no
O5 N1 C3 118.6(2) no
C2 C1 C6 120.74(17) no
C1 C2 C3 118.07(18) no
N1 C3 C2 118.53(18) no
N1 C3 C4 118.41(19) no
C2 C3 C4 123.1(2) no
C3 C4 C5 118.17(19) no
C4 C5 C6 120.72(19) no
C1 C6 C5 119.24(18) no
C1 C6 C7 118.47(16) no
C5 C6 C7 122.29(18) no
O2 C7 C6 122.01(18) no
O2 C7 C8 122.19(19) no
C6 C7 C8 115.80(16) no
O1 C8 C7 109.30(16) no
O1 C9 O3 121.9(2) no
O1 C9 C10 111.65(16) no
O3 C9 C10 126.36(19) no
C9 C10 C11 122.06(17) no
C9 C10 C15 120.13(18) no
C11 C10 C15 117.74(18) no
Cl1 C11 C10 122.61(16) no
Cl1 C11 C12 116.66(17) no
C10 C11 C12 120.71(19) no
C11 C12 C13 120.0(2) no
C12 C13 C14 120.5(2) no
C13 C14 C15 120.1(2) no
C10 C15 C14 121.0(2) no
C2 C1 H1 120.00 no
C6 C1 H1 120.00 no
C1 C2 H2 121.00 no
C3 C2 H2 121.00 no
C3 C4 H4 121.00 no
C5 C4 H4 121.00 no
C4 C5 H5 120.00 no
C6 C5 H5 120.00 no
O1 C8 H8A 110.00 no
O1 C8 H8B 110.00 no
C7 C8 H8A 110.00 no
C7 C8 H8B 110.00 no
H8A C8 H8B 108.00 no
C11 C12 H12 120.00 no
C13 C12 H12 120.00 no
C12 C13 H13 120.00 no
C14 C13 H13 120.00 no
C13 C14 H14 120.00 no
C15 C14 H14 120.00 no
C10 C15 H15 120.00 no
C14 C15 H15 119.00 no

loop_
_geom_bond_atom_site_label_1
_geom_bond_atom_site_label_2
_geom_bond_distance
_geom_bond_publ_flag
Cl1 C11 1.732(2) no
O1 C8 1.428(3) no
O1 C9 1.344(2) no
O2 C7 1.206(2) no
O3 C9 1.197(2) no
O4 N1 1.196(3) no
O5 N1 1.199(3) no
N1 C3 1.470(3) no
C1 C2 1.379(3) no
C1 C6 1.396(3) no
C2 C3 1.376(3) no
C3 C4 1.381(3) no
C4 C5 1.376(3) no
C5 C6 1.394(3) no
C6 C7 1.496(3) no
C7 C8 1.506(3) no
C9 C10 1.485(3) no
C10 C11 1.401(3) no
C10 C15 1.396(3) no
C11 C12 1.384(3) no
C12 C13 1.376(4) no
C13 C14 1.367(4) no
C14 C15 1.383(3) no
C1 H1 0.9300 no
C2 H2 0.9300 no
C4 H4 0.9300 no
C5 H5 0.9300 no
C8 H8A 0.9700 no
C8 H8B 0.9700 no
C12 H12 0.9300 no
C13 H13 0.9300 no
C14 H14 0.9300 no
C15 H15 0.9300 no

loop_
_geom_hbond_atom_site_label_D
_geom_hbond_atom_site_label_H
_geom_hbond_atom_site_label_A
_geom_hbond_site_symmetry_A
_geom_hbond_distance_DH
_geom_hbond_distance_HA
_geom_hbond_distance_DA
_geom_hbond_angle_DHA
_geom_hbond_publ_flag
C2 H2 O3 2_655 0.93 2.54 3.258(2) 135 yes
C8 H8A O3 4_554 0.97 2.59 3.553(3) 171 yes
C13 H13 Cl1 2_556 0.93 2.82 3.670(3) 153 yes
C14 H14 O4 2_655 0.93 2.50 3.211(4) 134 yes

loop_
_geom_torsion_atom_site_label_1
_geom_torsion_atom_site_label_2
_geom_torsion_atom_site_label_3
_geom_torsion_atom_site_label_4
_geom_torsion
_geom_torsion_publ_flag
C9 O1 C8 C7 -164.95(16) no
C8 O1 C9 O3 5.3(3) no
C8 O1 C9 C10 -177.15(15) no
O4 N1 C3 C2 174.8(3) no
O4 N1 C3 C4 -5.1(4) no
O5 N1 C3 C2 -5.4(3) no
O5 N1 C3 C4 174.7(3) no
C6 C1 C2 C3 -0.2(3) no
C2 C1 C6 C5 0.4(3) no
C2 C1 C6 C7 -178.83(17) no
C1 C2 C3 N1 179.79(19) no
C1 C2 C3 C4 -0.4(3) no
N1 C3 C4 C5 -179.5(2) no
C2 C3 C4 C5 0.7(4) no
C3 C4 C5 C6 -0.5(4) no
C4 C5 C6 C1 0.0(3) no
C4 C5 C6 C7 179.2(2) no
C1 C6 C7 O2 -3.7(3) no
C1 C6 C7 C8 176.42(17) no
C5 C6 C7 O2 177.1(2) no
C5 C6 C7 C8 -2.8(3) no
O2 C7 C8 O1 3.6(3) no
C6 C7 C8 O1 -176.59(15) no
O1 C9 C10 C11 170.13(17) no
O1 C9 C10 C15 -13.2(3) no
O3 C9 C10 C11 -12.5(3) no
O3 C9 C10 C15 164.3(2) no
C9 C10 C11 Cl1 -6.6(3) no
C9 C10 C11 C12 175.2(2) no
C15 C10 C11 Cl1 176.60(17) no
C15 C10 C11 C12 -1.6(3) no
C9 C10 C15 C14 -175.3(2) no
C11 C10 C15 C14 1.6(3) no
Cl1 C11 C12 C13 -178.1(2) no
C10 C11 C12 C13 0.2(3) no
C11 C12 C13 C14 1.3(4) no
C12 C13 C14 C15 -1.3(4) no
C13 C14 C15 C10 -0.2(4) no
